data_7022994
loop_
_publ_author_name
'Friedrich, Dirk'
'Kluge, Oliver'
'Kischel, Marcus'
'Krautscheid, Harald'

_publ_section_title
;
 Tetranuclear organometallic complexes based on 1,2-ethanedithiolate
 ligands as potential precursors for CuMS2 (M = Ga, In).
;
_journal_issue 26
_journal_name_full 'Dalton transactions (Cambridge, England : 2003)'
_journal_page_first 9613
_journal_page_last 9620
_journal_paper_doi 10.1039/c3dt50461a
_journal_volume 42
_journal_year 2013
_chemical_compound_source 'synthesis as described'
_chemical_formula_moiety 'C37 H85 Cu3 Ga1 P3 S4'
_chemical_formula_sum 'C37 H85 Cu3 Ga P3 S4'
_chemical_formula_weight 1011.54
_chemical_name_common
;
bis(mu!3$-1,2-dithiolatoethane-S,S,S',S')-di(propan-2-ido) -
tris(triisopropylphosphine)-tricopper(+1)-gallium(+3)
;
_chemical_name_systematic
;
bis(\m~3~-1,2-dithiolatoethane-S,S,S',S')-di(propan-2-ido)
-tris(triisopropylphosphine)-tricopper(+1)-gallium(+3)
;
_space_group_IT_number 2
_symmetry_cell_setting triclinic
_symmetry_Int_Tables_number 2
_symmetry_space_group_name_Hall '-P 1'
_symmetry_space_group_name_H-M 'P -1'
_atom_sites_solution_hydrogens geom
_atom_sites_solution_primary direct
_atom_sites_solution_secondary difmap
_audit_creation_date 2012-10-11T14:08:52-00:00
_audit_creation_method 'WinGX routine CIF_UPDATE'
_cell_angle_alpha 63.741(7)
_cell_angle_beta 68.366(8)
_cell_angle_gamma 68.500(8)
_cell_formula_units_Z 2
_cell_length_a 13.6195(14)
_cell_length_b 14.4070(15)
_cell_length_c 16.1191(16)
_cell_measurement_reflns_used 14475
_cell_measurement_temperature 180(2)
_cell_measurement_theta_max 29.29
_cell_measurement_theta_min 2.01
_cell_measurement_wavelength 0.71073
_cell_volume 2557.0(5)
_computing_cell_refinement 'STOE X-AREA'
_computing_data_reduction 'STOE X-AREA, STOE X-RED'
_computing_molecular_graphics 'DIAMOND 3.2'
_computing_publication_material
;
'WinGX publication routines'
Farrugia, L. J. (1999) WinGX, J. Appl. Cryst. 32, 837-838
;
_computing_structure_refinement
;
'SHELXL-97'
Sheldrick, G.M. (2008) Acta Cryst. A64, 112
;
_computing_structure_solution
;
'SIR-92'
Altomare, A., Cascarano, G.,
Giacovazzo, C. & Guagliardi, A. (1993) J. Appl. Cryst. 26, 343-350.
;
_diffrn_ambient_temperature 180(2)
_diffrn_detector 'image plate (34 cm diameter / schwenk)'
_diffrn_detector_area_resol_mean 6.67
_diffrn_detector_type STOE
_diffrn_measured_fraction_theta_full 0.994
_diffrn_measured_fraction_theta_max 0.994
_diffrn_measurement_device '2-circle goniometer'
_diffrn_measurement_device_type 'STOE IPDS-2T'
_diffrn_measurement_method '\w scans'
_diffrn_radiation_monochromator graphite
_diffrn_radiation_source 'fine-focus sealed tube'
_diffrn_radiation_type MoK\a
_diffrn_radiation_wavelength 0.71073
_diffrn_reflns_av_R_equivalents 0.0576
_diffrn_reflns_av_unetI/netI 0.0948
_diffrn_reflns_limit_h_max 17
_diffrn_reflns_limit_h_min -16
_diffrn_reflns_limit_k_max 18
_diffrn_reflns_limit_k_min -18
_diffrn_reflns_limit_l_max 20
_diffrn_reflns_limit_l_min -20
_diffrn_reflns_number 24930
_diffrn_reflns_theta_full 27.5
_diffrn_reflns_theta_max 27.5
_diffrn_reflns_theta_min 2.02
_diffrn_standards_number 0
_exptl_absorpt_coefficient_mu 2.03
_exptl_absorpt_correction_T_max 0.8911
_exptl_absorpt_correction_T_min 0.6684
_exptl_absorpt_correction_type numerical
_exptl_absorpt_process_details
;
Busing, W. R. & Levy, H. A. (1957) Acta Cryst. 10, 180-182.
and
Coppens, P., Leiserowitz, L. & Rabinovich, D. (1965)
Acta Cryst. 1965, 1035-1038.
;
_exptl_crystal_colour colorless
_exptl_crystal_density_diffrn 1.314
_exptl_crystal_density_method 'not measured'
_exptl_crystal_description platelet
_exptl_crystal_F_000 1068
_exptl_crystal_size_max 0.25
_exptl_crystal_size_mid 0.175
_exptl_crystal_size_min 0.054
_refine_diff_density_max 0.715
_refine_diff_density_min -0.402
_refine_diff_density_rms 0.075
_refine_ls_extinction_method none
_refine_ls_goodness_of_fit_ref 0.825
_refine_ls_hydrogen_treatment constr
_refine_ls_matrix_type full
_refine_ls_number_parameters 455
_refine_ls_number_reflns 11667
_refine_ls_number_restraints 0
_refine_ls_restrained_S_all 0.825
_refine_ls_R_factor_all 0.0791
_refine_ls_R_factor_gt 0.0363
_refine_ls_shift/su_max 0.002
_refine_ls_shift/su_mean 0
_refine_ls_structure_factor_coef Fsqd
_refine_ls_weighting_details 'calc w=1/[\s^2^(Fo^2^)+(0.0145P)^2^+0.0000P] where P=(Fo^2^+2Fc^2^)/3'
_refine_ls_weighting_scheme calc
_refine_ls_wR_factor_gt 0.0529
_refine_ls_wR_factor_ref 0.059
_reflns_number_gt 7231
_reflns_number_total 11667
_reflns_threshold_expression >2sigma(I)
_cod_data_source_file c3dt50461a.txt
_cod_data_source_block '[(iPr3PCu)3(SC2H4S)2GaiPr2]'
_cod_database_code 7022994

loop_
_symmetry_equiv_pos_as_xyz
'x, y, z'
'-x, -y, -z'

loop_
_atom_site_label
_atom_site_type_symbol
_atom_site_fract_x
_atom_site_fract_y
_atom_site_fract_z
_atom_site_U_iso_or_equiv
_atom_site_adp_type
_atom_site_occupancy
_atom_site_symmetry_multiplicity
_atom_site_calc_flag
_atom_site_refinement_flags
C1 C 0.6648(3) 0.3932(2) 0.0571(2) 0.0272(7) Uani 1 1 d .
H1A H 0.6753 0.4449 -0.0093 0.033 Uiso 1 1 calc R
H1B H 0.677 0.3223 0.0546 0.033 Uiso 1 1 calc R
C2 C 0.5478(2) 0.4261(2) 0.1122(2) 0.0252(7) Uani 1 1 d .
H2A H 0.5362 0.3731 0.1779 0.03 Uiso 1 1 calc R
H2B H 0.4972 0.4263 0.081 0.03 Uiso 1 1 calc R
C3 C 0.5698(3) 0.3916(2) 0.3814(2) 0.0303(7) Uani 1 1 d .
H3A H 0.6064 0.4247 0.3137 0.036 Uiso 1 1 calc R
H3B H 0.5712 0.4317 0.4174 0.036 Uiso 1 1 calc R
C4 C 0.6334(3) 0.2766(2) 0.4197(2) 0.0311(7) Uani 1 1 d .
H4A H 0.6017 0.246 0.4892 0.037 Uiso 1 1 calc R
H4B H 0.7096 0.2758 0.4106 0.037 Uiso 1 1 calc R
C32 C 0.7880(4) 0.0020(3) 0.2398(3) 0.0565(11) Uani 1 1 d .
H32A H 0.783 -0.0421 0.2101 0.085 Uiso 1 1 calc R
H32B H 0.7267 0.0028 0.2958 0.085 Uiso 1 1 calc R
H32C H 0.8566 -0.0277 0.2594 0.085 Uiso 1 1 calc R
C33 C 0.7845(3) 0.1155(3) 0.1682(2) 0.0371(8) Uani 1 1 d .
H33 H 0.7143 0.1431 0.149 0.045 Uiso 1 1 calc R
C34 C 0.8781(4) 0.1160(3) 0.0771(3) 0.0540(11) Uani 1 1 d .
H34A H 0.9483 0.0892 0.0936 0.081 Uiso 1 1 calc R
H34B H 0.8725 0.1891 0.0305 0.081 Uiso 1 1 calc R
H34C H 0.8728 0.0702 0.0494 0.081 Uiso 1 1 calc R
C35 C 0.9291(3) 0.0807(3) 0.3599(3) 0.0482(9) Uani 1 1 d .
H35A H 0.9403 0.0235 0.3376 0.072 Uiso 1 1 calc R
H35B H 0.8651 0.0793 0.4142 0.072 Uiso 1 1 calc R
H35C H 0.9934 0.0701 0.3798 0.072 Uiso 1 1 calc R
C36 C 0.9108(3) 0.1896(3) 0.2782(2) 0.0316(7) Uani 1 1 d .
H36 H 0.8919 0.2465 0.3049 0.038 Uiso 1 1 calc R
C37 C 1.0157(3) 0.2011(3) 0.1978(3) 0.0473(9) Uani 1 1 d .
H37A H 1.0765 0.1838 0.225 0.071 Uiso 1 1 calc R
H37B H 1.0061 0.2747 0.1522 0.071 Uiso 1 1 calc R
H37C H 1.0313 0.1522 0.1648 0.071 Uiso 1 1 calc R
C7 C 0.9049(3) 0.4804(3) 0.2667(3) 0.0558(11) Uani 1 1 d .
H7A H 0.8799 0.4266 0.2634 0.084 Uiso 1 1 calc R
H7B H 0.8641 0.4937 0.3263 0.084 Uiso 1 1 calc R
H7C H 0.9827 0.4543 0.2647 0.084 Uiso 1 1 calc R
C6 C 0.8858(3) 0.5851(3) 0.1809(2) 0.0345(8) Uani 1 1 d .
H6 H 0.9105 0.6398 0.1854 0.041 Uiso 1 1 calc R
C5 C 0.9529(3) 0.5655(4) 0.0868(3) 0.0594(12) Uani 1 1 d .
H5A H 1.0305 0.5414 0.0856 0.089 Uiso 1 1 calc R
H5B H 0.9401 0.6319 0.0326 0.089 Uiso 1 1 calc R
H5C H 0.9306 0.5107 0.0825 0.089 Uiso 1 1 calc R
C8 C 0.8080(4) 0.8345(3) 0.0762(3) 0.0614(12) Uani 1 1 d .
H8A H 0.8781 0.8016 0.0413 0.092 Uiso 1 1 calc R
H8B H 0.8155 0.8289 0.1365 0.092 Uiso 1 1 calc R
H8C H 0.7854 0.9099 0.0375 0.092 Uiso 1 1 calc R
C9 C 0.7214(3) 0.7763(3) 0.0970(2) 0.0416(9) Uani 1 1 d .
H9 H 0.6508 0.8172 0.127 0.05 Uiso 1 1 calc R
C10 C 0.7074(4) 0.7855(4) 0.0041(3) 0.0664(13) Uani 1 1 d .
H10A H 0.6871 0.861 -0.0353 0.1 Uiso 1 1 calc R
H10B H 0.6501 0.7512 0.0181 0.1 Uiso 1 1 calc R
H10C H 0.7761 0.7503 -0.0305 0.1 Uiso 1 1 calc R
C13 C 0.5471(3) 0.6847(3) 0.3188(3) 0.0492(10) Uani 1 1 d .
H13A H 0.513 0.6763 0.3861 0.074 Uiso 1 1 calc R
H13B H 0.5215 0.6421 0.3014 0.074 Uiso 1 1 calc R
H13C H 0.5273 0.7601 0.2789 0.074 Uiso 1 1 calc R
C12 C 0.6714(3) 0.6467(3) 0.3033(2) 0.0326(8) Uani 1 1 d .
H12 H 0.6862 0.5724 0.3506 0.039 Uiso 1 1 calc R
C11 C 0.7147(3) 0.7126(3) 0.3291(3) 0.0548(11) Uani 1 1 d .
H11A H 0.6993 0.7874 0.2866 0.082 Uiso 1 1 calc R
H11B H 0.7936 0.6847 0.3217 0.082 Uiso 1 1 calc R
H11C H 0.679 0.7079 0.3954 0.082 Uiso 1 1 calc R
C14 C 0.3707(4) 0.8392(3) 0.1185(3) 0.0636(13) Uani 1 1 d .
H14A H 0.3325 0.8532 0.0716 0.095 Uiso 1 1 calc R
H14B H 0.4302 0.7748 0.1208 0.095 Uiso 1 1 calc R
H14C H 0.4004 0.9001 0.0999 0.095 Uiso 1 1 calc R
C15 C 0.2903(3) 0.8229(3) 0.2177(3) 0.0389(8) Uani 1 1 d .
H15 H 0.3324 0.8138 0.2613 0.047 Uiso 1 1 calc R
C16 C 0.1979(3) 0.9239(3) 0.2179(3) 0.0553(11) Uani 1 1 d .
H16A H 0.2288 0.9843 0.198 0.083 Uiso 1 1 calc R
H16B H 0.1499 0.9127 0.2823 0.083 Uiso 1 1 calc R
H16C H 0.1559 0.9391 0.1734 0.083 Uiso 1 1 calc R
C17 C 0.0403(3) 0.7791(3) 0.2154(3) 0.0568(11) Uani 1 1 d .
H17A H 0.0046 0.794 0.1665 0.085 Uiso 1 1 calc R
H17B H 0.0378 0.8464 0.2184 0.085 Uiso 1 1 calc R
H17C H 0.0024 0.7358 0.2776 0.085 Uiso 1 1 calc R
C18 C 0.1594(3) 0.7180(3) 0.1901(2) 0.0358(8) Uani 1 1 d .
H18 H 0.1917 0.763 0.1241 0.043 Uiso 1 1 calc R
C19 C 0.1652(3) 0.6143(3) 0.1827(3) 0.0462(9) Uani 1 1 d .
H19A H 0.1287 0.569 0.2444 0.069 Uiso 1 1 calc R
H19B H 0.2416 0.5769 0.1651 0.069 Uiso 1 1 calc R
H19C H 0.129 0.6301 0.1338 0.069 Uiso 1 1 calc R
C22 C 0.1176(3) 0.5840(3) 0.4344(3) 0.0511(10) Uani 1 1 d .
H22A H 0.1801 0.5219 0.4369 0.077 Uiso 1 1 calc R
H22B H 0.0731 0.5862 0.3974 0.077 Uiso 1 1 calc R
H22C H 0.0736 0.5784 0.4994 0.077 Uiso 1 1 calc R
C21 C 0.1586(3) 0.6871(3) 0.3863(2) 0.0362(8) Uani 1 1 d .
H21 H 0.0946 0.7502 0.3801 0.043 Uiso 1 1 calc R
C20 C 0.2213(3) 0.6884(3) 0.4474(3) 0.0525(10) Uani 1 1 d .
H20A H 0.1756 0.6786 0.5125 0.079 Uiso 1 1 calc R
H20B H 0.2408 0.757 0.4198 0.079 Uiso 1 1 calc R
H20C H 0.2878 0.6305 0.449 0.079 Uiso 1 1 calc R
C31 C 0.2830(3) 0.3449(3) 0.1742(2) 0.0408(8) Uani 1 1 d .
H31A H 0.3219 0.3859 0.1805 0.061 Uiso 1 1 calc R
H31B H 0.206 0.3619 0.2074 0.061 Uiso 1 1 calc R
H31C H 0.2892 0.3636 0.1064 0.061 Uiso 1 1 calc R
C30 C 0.3332(3) 0.2245(2) 0.2184(2) 0.0306(7) Uani 1 1 d .
H30 H 0.2858 0.1838 0.221 0.037 Uiso 1 1 calc R
C29 C 0.4490(3) 0.1915(3) 0.1571(2) 0.0380(8) Uani 1 1 d .
H29A H 0.448 0.2232 0.0895 0.057 Uiso 1 1 calc R
H29B H 0.4718 0.1136 0.1764 0.057 Uiso 1 1 calc R
H29C H 0.5002 0.217 0.1665 0.057 Uiso 1 1 calc R
C25 C 0.1066(3) 0.2047(3) 0.4078(3) 0.0531(10) Uani 1 1 d .
H25A H 0.1153 0.1282 0.445 0.08 Uiso 1 1 calc R
H25B H 0.1079 0.2182 0.3423 0.08 Uiso 1 1 calc R
H25C H 0.037 0.2444 0.437 0.08 Uiso 1 1 calc R
C24 C 0.2002(3) 0.2411(3) 0.4065(2) 0.0350(8) Uani 1 1 d .
H24 H 0.1831 0.3204 0.3742 0.042 Uiso 1 1 calc R
C23 C 0.1995(3) 0.2189(4) 0.5100(3) 0.0638(13) Uani 1 1 d .
H23A H 0.1286 0.2552 0.541 0.096 Uiso 1 1 calc R
H23B H 0.2569 0.2457 0.5086 0.096 Uiso 1 1 calc R
H23C H 0.2126 0.1419 0.5459 0.096 Uiso 1 1 calc R
C26 C 0.3162(3) -0.0109(3) 0.3607(3) 0.0512(10) Uani 1 1 d .
H26A H 0.3528 -0.002 0.2937 0.077 Uiso 1 1 calc R
H26B H 0.2385 0.024 0.3667 0.077 Uiso 1 1 calc R
H26C H 0.3252 -0.0871 0.3992 0.077 Uiso 1 1 calc R
C27 C 0.3671(3) 0.0402(2) 0.3964(2) 0.0335(8) Uani 1 1 d .
H27 H 0.3325 0.0228 0.4663 0.04 Uiso 1 1 calc R
C28 C 0.4895(3) -0.0126(3) 0.3867(3) 0.0440(9) Uani 1 1 d .
H28A H 0.4999 -0.0891 0.4243 0.066 Uiso 1 1 calc R
H28B H 0.5204 0.02 0.4101 0.066 Uiso 1 1 calc R
H28C H 0.5263 -0.0024 0.3194 0.066 Uiso 1 1 calc R
P1 P 0.73885(7) 0.63568(6) 0.18289(5) 0.02415(17) Uani 1 1 d .
P2 P 0.24911(6) 0.69491(6) 0.26503(6) 0.02647(17) Uani 1 1 d .
P3 P 0.34126(7) 0.18955(6) 0.34159(5) 0.02551(17) Uani 1 1 d .
S1 S 0.76672(6) 0.38695(6) 0.11044(5) 0.02603(17) Uani 1 1 d .
S2 S 0.51669(6) 0.55966(6) 0.11750(5) 0.02564(16) Uani 1 1 d .
S3 S 0.42637(7) 0.40449(6) 0.39016(5) 0.02900(18) Uani 1 1 d .
S4 S 0.63292(6) 0.19267(6) 0.36186(5) 0.02718(17) Uani 1 1 d .
Cu1 Cu 0.67325(3) 0.53782(3) 0.15128(3) 0.02560(9) Uani 1 1 d .
Cu2 Cu 0.39204(3) 0.55434(3) 0.26072(3) 0.02656(9) Uani 1 1 d .
Cu3 Cu 0.45447(3) 0.26198(3) 0.35068(3) 0.02652(9) Uani 1 1 d .
Ga1 Ga 0.78571(3) 0.21271(3) 0.22745(2) 0.02483(8) Uani 1 1 d .

loop_
_atom_site_aniso_label
_atom_site_aniso_U_11
_atom_site_aniso_U_22
_atom_site_aniso_U_33
_atom_site_aniso_U_23
_atom_site_aniso_U_13
_atom_site_aniso_U_12
C1 0.0390(19) 0.0217(15) 0.0238(15) -0.0086(12) -0.0098(14) -0.0079(14)
C2 0.0369(18) 0.0191(14) 0.0239(15) -0.0024(12) -0.0123(13) -0.0131(13)
C3 0.0343(19) 0.0338(17) 0.0302(16) -0.0119(14) -0.0079(14) -0.0156(15)
C4 0.0302(18) 0.0381(18) 0.0297(16) -0.0125(15) -0.0097(14) -0.0105(15)
C32 0.076(3) 0.033(2) 0.062(2) -0.0242(19) -0.004(2) -0.018(2)
C33 0.043(2) 0.0305(17) 0.045(2) -0.0186(16) -0.0135(17) -0.0075(16)
C34 0.077(3) 0.046(2) 0.042(2) -0.0282(19) -0.005(2) -0.011(2)
C35 0.038(2) 0.048(2) 0.049(2) -0.0010(18) -0.0235(18) -0.0075(18)
C36 0.0276(18) 0.0307(17) 0.0372(18) -0.0125(15) -0.0115(15) -0.0041(14)
C37 0.030(2) 0.060(2) 0.045(2) -0.0135(19) -0.0102(17) -0.0093(18)
C7 0.046(2) 0.046(2) 0.076(3) -0.017(2) -0.032(2) -0.002(2)
C6 0.0290(18) 0.0372(18) 0.0409(19) -0.0181(16) -0.0048(15) -0.0106(15)
C5 0.036(2) 0.085(3) 0.069(3) -0.052(3) 0.010(2) -0.019(2)
C8 0.103(4) 0.046(2) 0.052(2) 0.0025(19) -0.033(2) -0.047(2)
C9 0.060(2) 0.0333(18) 0.0391(19) -0.0040(16) -0.0218(18) -0.0217(18)
C10 0.101(4) 0.069(3) 0.044(2) 0.008(2) -0.039(2) -0.051(3)
C13 0.039(2) 0.061(2) 0.058(2) -0.039(2) 0.0030(19) -0.0159(19)
C12 0.0352(19) 0.0396(18) 0.0282(16) -0.0158(15) -0.0009(14) -0.0170(16)
C11 0.065(3) 0.083(3) 0.045(2) -0.041(2) 0.0030(19) -0.042(2)
C14 0.066(3) 0.039(2) 0.064(3) -0.013(2) 0.008(2) -0.020(2)
C15 0.0348(19) 0.0283(17) 0.051(2) -0.0134(16) -0.0119(17) -0.0042(15)
C16 0.052(3) 0.035(2) 0.084(3) -0.029(2) -0.024(2) 0.0007(19)
C17 0.035(2) 0.065(3) 0.087(3) -0.044(3) -0.034(2) 0.010(2)
C18 0.0305(18) 0.045(2) 0.0341(18) -0.0174(16) -0.0113(15) -0.0035(16)
C19 0.042(2) 0.059(2) 0.052(2) -0.034(2) -0.0121(18) -0.0094(19)
C22 0.046(2) 0.064(3) 0.040(2) -0.021(2) 0.0027(18) -0.022(2)
C21 0.0275(18) 0.049(2) 0.0362(18) -0.0244(17) -0.0048(15) -0.0059(16)
C20 0.050(2) 0.078(3) 0.039(2) -0.029(2) -0.0090(18) -0.018(2)
C31 0.047(2) 0.0373(19) 0.0346(18) -0.0026(16) -0.0177(17) -0.0113(17)
C30 0.0399(19) 0.0309(17) 0.0289(16) -0.0073(14) -0.0145(15) -0.0153(15)
C29 0.048(2) 0.043(2) 0.0261(16) -0.0131(15) -0.0094(16) -0.0135(17)
C25 0.038(2) 0.074(3) 0.054(2) -0.030(2) -0.0037(19) -0.019(2)
C24 0.0313(19) 0.047(2) 0.0338(17) -0.0168(16) -0.0070(15) -0.0149(16)
C23 0.045(2) 0.116(4) 0.043(2) -0.043(3) -0.0009(19) -0.026(3)
C26 0.070(3) 0.0287(19) 0.064(2) -0.0020(18) -0.034(2) -0.0222(19)
C27 0.039(2) 0.0293(17) 0.0317(17) -0.0008(14) -0.0145(15) -0.0146(15)
C28 0.048(2) 0.0289(18) 0.051(2) -0.0029(17) -0.0251(19) -0.0067(17)
P1 0.0282(4) 0.0262(4) 0.0222(4) -0.0102(3) -0.0042(3) -0.0111(3)
P2 0.0226(4) 0.0277(4) 0.0282(4) -0.0126(3) -0.0056(3) -0.0025(3)
P3 0.0287(4) 0.0274(4) 0.0238(4) -0.0067(3) -0.0085(3) -0.0114(4)
S1 0.0266(4) 0.0215(4) 0.0281(4) -0.0079(3) -0.0052(3) -0.0065(3)
S2 0.0261(4) 0.0229(4) 0.0256(4) -0.0071(3) -0.0063(3) -0.0056(3)
S3 0.0313(4) 0.0250(4) 0.0279(4) -0.0073(3) -0.0080(3) -0.0058(3)
S4 0.0268(4) 0.0289(4) 0.0255(4) -0.0087(3) -0.0057(3) -0.0084(3)
Cu1 0.0323(2) 0.02545(19) 0.02404(19) -0.00900(16) -0.00607(16) -0.01303(17)
Cu2 0.0257(2) 0.02463(19) 0.0293(2) -0.01004(17) -0.00883(17) -0.00346(16)
Cu3 0.0300(2) 0.0295(2) 0.02376(19) -0.00636(16) -0.00843(16) -0.01327(17)
Ga1 0.02524(18) 0.02103(17) 0.02706(17) -0.00906(14) -0.00636(14) -0.00388(14)

loop_
_atom_type_symbol
_atom_type_description
_atom_type_scat_dispersion_real
_atom_type_scat_dispersion_imag
_atom_type_scat_source
C C 0.0033 0.0016 'International Tables Vol C Tables 4.2.6.8 and 6.1.1.4'
H H 0 0 'International Tables Vol C Tables 4.2.6.8 and 6.1.1.4'
P P 0.1023 0.0942 'International Tables Vol C Tables 4.2.6.8 and 6.1.1.4'
S S 0.1246 0.1234 'International Tables Vol C Tables 4.2.6.8 and 6.1.1.4'
Cu Cu 0.3201 1.2651 'International Tables Vol C Tables 4.2.6.8 and 6.1.1.4'
Ga Ga 0.2307 1.6083 'International Tables Vol C Tables 4.2.6.8 and 6.1.1.4'

loop_
_geom_angle_atom_site_label_1
_geom_angle_atom_site_label_2
_geom_angle_atom_site_label_3
_geom_angle
C2 C1 S1 113.1(2)
C1 C2 S2 111.92(19)
C4 C3 S3 113.4(2)
C3 C4 S4 113.2(2)
C32 C33 C34 110.5(3)
C32 C33 Ga1 111.4(2)
C34 C33 Ga1 112.2(2)
C37 C36 C35 110.9(3)
C37 C36 Ga1 111.1(2)
C35 C36 Ga1 111.8(2)
C5 C6 C7 109.7(3)
C5 C6 P1 110.3(3)
C7 C6 P1 110.2(2)
C10 C9 C8 110.2(3)
C10 C9 P1 111.5(2)
C8 C9 P1 116.8(3)
C13 C12 C11 111.0(3)
C13 C12 P1 111.2(2)
C11 C12 P1 115.9(2)
C16 C15 C14 111.0(3)
C16 C15 P2 116.6(2)
C14 C15 P2 111.0(2)
C19 C18 C17 110.3(3)
C19 C18 P2 111.2(2)
C17 C18 P2 117.3(2)
C20 C21 C22 110.0(3)
C20 C21 P2 109.6(2)
C22 C21 P2 110.0(2)
C31 C30 C29 110.8(3)
C31 C30 P3 110.8(2)
C29 C30 P3 109.2(2)
C25 C24 C23 109.8(3)
C25 C24 P3 118.3(2)
C23 C24 P3 109.4(3)
C28 C27 C26 110.4(3)
C28 C27 P3 111.2(2)
C26 C27 P3 115.3(2)
C6 P1 C9 106.06(16)
C6 P1 C12 104.02(15)
C9 P1 C12 104.98(16)
C6 P1 Cu1 114.69(10)
C9 P1 Cu1 112.26(11)
C12 P1 Cu1 113.92(10)
C21 P2 C15 104.34(15)
C21 P2 C18 106.22(15)
C15 P2 C18 105.15(16)
C21 P2 Cu2 115.26(12)
C15 P2 Cu2 112.79(11)
C18 P2 Cu2 112.23(10)
C30 P3 C24 105.57(15)
C30 P3 C27 105.53(14)
C24 P3 C27 105.41(15)
C30 P3 Cu3 114.43(10)
C24 P3 Cu3 108.57(10)
C27 P3 Cu3 116.46(11)
C1 S1 Cu1 96.50(9)
C1 S1 Ga1 102.41(10)
Cu1 S1 Ga1 121.85(3)
C2 S2 Cu1 97.16(10)
C2 S2 Cu2 105.50(9)
Cu1 S2 Cu2 101.83(3)
C3 S3 Cu3 97.88(10)
C3 S3 Cu2 102.06(10)
Cu3 S3 Cu2 107.08(4)
C4 S4 Cu3 97.77(11)
C4 S4 Ga1 104.17(10)
Cu3 S4 Ga1 123.75(4)
P1 Cu1 S2 135.29(3)
P1 Cu1 S1 128.21(3)
S2 Cu1 S1 95.44(3)
P2 Cu2 S3 124.88(3)
P2 Cu2 S2 118.68(3)
S3 Cu2 S2 116.43(3)
P3 Cu3 S3 132.56(3)
P3 Cu3 S4 130.64(3)
S3 Cu3 S4 95.14(3)
C36 Ga1 C33 122.48(14)
C36 Ga1 S1 105.76(9)
C33 Ga1 S1 106.76(10)
C36 Ga1 S4 105.66(9)
C33 Ga1 S4 102.75(10)
S1 Ga1 S4 113.74(3)

loop_
_geom_bond_atom_site_label_1
_geom_bond_atom_site_label_2
_geom_bond_distance
C1 C2 1.526(4)
C1 S1 1.841(3)
C2 S2 1.846(3)
C3 C4 1.521(4)
C3 S3 1.850(3)
C4 S4 1.828(3)
C32 C33 1.524(5)
C33 C34 1.549(5)
C33 Ga1 2.021(3)
C35 C36 1.544(5)
C36 C37 1.538(4)
C36 Ga1 2.013(3)
C7 C6 1.546(5)
C6 C5 1.544(4)
C6 P1 1.855(3)
C8 C9 1.547(5)
C9 C10 1.521(5)
C9 P1 1.867(3)
C13 C12 1.536(5)
C12 C11 1.537(4)
C12 P1 1.868(3)
C14 C15 1.542(5)
C15 C16 1.537(5)
C15 P2 1.869(3)
C17 C18 1.535(5)
C18 C19 1.522(5)
C18 P2 1.871(3)
C22 C21 1.545(5)
C21 C20 1.534(5)
C21 P2 1.867(3)
C31 C30 1.543(4)
C30 C29 1.552(4)
C30 P3 1.855(3)
C25 C24 1.536(5)
C24 C23 1.551(5)
C24 P3 1.869(3)
C26 C27 1.548(5)
C27 C28 1.539(5)
C27 P3 1.878(3)
P1 Cu1 2.2226(9)
P2 Cu2 2.2429(9)
P3 Cu3 2.2292(9)
S1 Cu1 2.3235(8)
S1 Ga1 2.3707(8)
S2 Cu1 2.2705(9)
S2 Cu2 2.2949(8)
S3 Cu3 2.2732(9)
S3 Cu2 2.2862(9)
S4 Cu3 2.3067(9)
S4 Ga1 2.3812(8)
